data_7023568
loop_
_publ_author_name
'Guo, Beibei'
'Li, Li'
'Wang, Yang'
'Zhu, Yanyan'
'Li, Gang'

_publ_section_title
;
 Construction of a series of coordination polymers from three
 imidazole-based multi-carboxylate ligands.
;
_journal_issue 39
_journal_name_full 'Dalton transactions (Cambridge, England : 2003)'
_journal_page_first 14268
_journal_page_last 14280
_journal_paper_doi 10.1039/c3dt51486b
_journal_volume 42
_journal_year 2013
_chemical_formula_moiety 'C12 H6 N2 O6 Sr'
_chemical_formula_sum 'C12 H6 N2 O6 Sr'
_chemical_formula_weight 361.81
_chemical_name_systematic
; 
 ? 
;
_space_group_IT_number 14
_symmetry_cell_setting monoclinic
_symmetry_space_group_name_Hall '-P 2yn'
_symmetry_space_group_name_H-M 'P 1 21/n 1'
_atom_sites_solution_hydrogens geom
_atom_sites_solution_primary direct
_atom_sites_solution_secondary difmap
_audit_creation_method SHELXL-97
_cell_angle_alpha 90.00
_cell_angle_beta 91.6560(10)
_cell_angle_gamma 90.00
_cell_formula_units_Z 4
_cell_length_a 4.3052(4)
_cell_length_b 19.6847(19)
_cell_length_c 13.8025(13)
_cell_measurement_reflns_used 2383
_cell_measurement_temperature 296(2)
_cell_measurement_theta_max 26.73
_cell_measurement_theta_min 2.54
_cell_volume 1169.23(19)
_computing_cell_refinement 'Bruker SAINT'
_computing_data_collection 'Bruker APEX2'
_computing_data_reduction 'Bruker SAINT'
_computing_molecular_graphics 'Bruker SHELXTL'
_computing_publication_material 'Bruker SHELXTL'
_computing_structure_refinement 'SHELXL-97 (Sheldrick, 1997)'
_computing_structure_solution 'SHELXS-97 (Sheldrick, 1990)'
_diffrn_ambient_temperature 296(2)
_diffrn_measured_fraction_theta_full 0.992
_diffrn_measured_fraction_theta_max 0.992
_diffrn_measurement_device_type 'Bruker APEX-II CCD'
_diffrn_measurement_method '\f and \w '
_diffrn_radiation_monochromator graphite
_diffrn_radiation_source 'fine-focus sealed tube'
_diffrn_radiation_type MoK\a
_diffrn_radiation_wavelength 0.71073
_diffrn_reflns_av_R_equivalents 0.0444
_diffrn_reflns_av_sigmaI/netI 0.0513
_diffrn_reflns_limit_h_max 5
_diffrn_reflns_limit_h_min -4
_diffrn_reflns_limit_k_max 25
_diffrn_reflns_limit_k_min -24
_diffrn_reflns_limit_l_max 17
_diffrn_reflns_limit_l_min -17
_diffrn_reflns_number 7147
_diffrn_reflns_theta_full 27.56
_diffrn_reflns_theta_max 27.56
_diffrn_reflns_theta_min 1.80
_exptl_absorpt_coefficient_mu 4.644
_exptl_absorpt_correction_T_max 0.4723
_exptl_absorpt_correction_T_min 0.4421
_exptl_absorpt_correction_type multi-scan
_exptl_absorpt_process_details '(SADABS; Sheldrick, 1996)'
_exptl_crystal_colour colourless
_exptl_crystal_density_diffrn 2.055
_exptl_crystal_density_method 'not measured'
_exptl_crystal_description needle-like
_exptl_crystal_F_000 712
_exptl_crystal_size_max 0.21
_exptl_crystal_size_mid 0.20
_exptl_crystal_size_min 0.19
_refine_diff_density_max 0.690
_refine_diff_density_min -0.488
_refine_diff_density_rms 0.090
_refine_ls_extinction_method none
_refine_ls_goodness_of_fit_ref 1.047
_refine_ls_hydrogen_treatment mixed
_refine_ls_matrix_type full
_refine_ls_number_parameters 211
_refine_ls_number_reflns 2688
_refine_ls_number_restraints 0
_refine_ls_restrained_S_all 1.047
_refine_ls_R_factor_all 0.0467
_refine_ls_R_factor_gt 0.0335
_refine_ls_shift/su_max 0.001
_refine_ls_shift/su_mean 0.000
_refine_ls_structure_factor_coef Fsqd
_refine_ls_weighting_details 'calc w=1/[\s^2^(Fo^2^)+(0.0348P)^2^+0.0162P] where P=(Fo^2^+2Fc^2^)/3'
_refine_ls_weighting_scheme calc
_refine_ls_wR_factor_gt 0.0721
_refine_ls_wR_factor_ref 0.0771
_reflns_number_gt 2181
_reflns_number_total 2688
_reflns_threshold_expression >2sigma(I)
_cod_data_source_file c3dt51486b.txt
_cod_data_source_block a
_cod_depositor_comments
;
The following automatic conversions were performed:

'_symmetry_cell_setting' value 'Monoclinic' changed to 'monoclinic'
according to /home/saulius/struct/CIF-dictionaries/cif_core.dic
dictionary named 'cif_core.dic' version 2.4.2 from
2011-04-26.

'_exptl_absorpt_correction_type' value 'Multi-scan'
changed to 'multi-scan' according to
/home/saulius/struct/CIF-dictionaries/cif_core.dic dictionary named
'cif_core.dic' version 2.4.2 from 2011-04-26.

Automatic conversion script
Id: cif_fix_values 1891 2012-01-12 08:04:46Z andrius 
;
_cod_original_sg_symbol_Hall '-P 2yn '
_cod_original_sg_symbol_H-M P2(1)/n
_cod_database_code 7023568

loop_
_symmetry_equiv_pos_as_xyz
'x, y, z'
'-x+1/2, y+1/2, -z+1/2'
'-x, -y, -z'
'x-1/2, -y-1/2, z-1/2'

loop_
_atom_site_label
_atom_site_type_symbol
_atom_site_fract_x
_atom_site_fract_y
_atom_site_fract_z
_atom_site_U_iso_or_equiv
_atom_site_adp_type
_atom_site_occupancy
_atom_site_symmetry_multiplicity
_atom_site_calc_flag
_atom_site_refinement_flags
Sr1 Sr 1.07415(6) 0.608800(13) 1.022806(18) 0.02066(10) Uani 1 1 d .
N1 N 0.9549(5) 0.67543(11) 0.83860(15) 0.0206(5) Uani 1 1 d .
N2 N 0.9053(6) 0.72218(12) 0.69298(17) 0.0232(5) Uani 1 1 d .
C4 C 0.6264(7) 0.61316(14) 0.7134(2) 0.0217(6) Uani 1 1 d .
C2 C 1.1242(6) 0.73470(14) 0.8356(2) 0.0207(6) Uani 1 1 d .
C9 C 0.5653(6) 0.55522(14) 0.76798(19) 0.0192(6) Uani 1 1 d .
C10 C 0.6701(7) 0.54586(14) 0.87246(19) 0.0204(6) Uani 1 1 d .
C1 C 1.0939(7) 0.76411(14) 0.7450(2) 0.0226(6) Uani 1 1 d .
C3 C 0.8260(7) 0.66867(14) 0.74989(19) 0.0204(6) Uani 1 1 d .
C8 C 0.3941(8) 0.50257(17) 0.7266(2) 0.0304(7) Uani 1 1 d .
C5 C 0.5020(8) 0.61681(18) 0.6188(2) 0.0339(8) Uani 1 1 d .
C7 C 0.2752(9) 0.50706(19) 0.6327(2) 0.0393(8) Uani 1 1 d .
C6 C 0.3274(9) 0.5649(2) 0.5799(2) 0.0409(9) Uani 1 1 d .
O5 O 0.5454(5) 0.58120(11) 0.93661(14) 0.0262(5) Uani 1 1 d .
O4 O 1.2236(6) 0.73542(11) 1.00315(15) 0.0387(6) Uani 1 1 d .
O6 O 0.8794(5) 0.50344(10) 0.89177(14) 0.0313(5) Uani 1 1 d .
O3 O 1.4606(6) 0.81348(12) 0.91794(18) 0.0436(6) Uani 1 1 d .
H3 H 1.4602 0.8268 0.8616 0.065 Uiso 1 1 calc R
O2 O 1.1162(6) 0.84784(12) 0.62275(16) 0.0407(6) Uani 1 1 d .
O1 O 1.4533(5) 0.85386(12) 0.7472(2) 0.0478(7) Uani 1 1 d .
C12 C 1.2767(8) 0.76163(15) 0.9245(2) 0.0295(7) Uani 1 1 d .
C11 C 1.2283(7) 0.82621(15) 0.7018(2) 0.0285(7) Uani 1 1 d .
H1 H 0.859(7) 0.7293(16) 0.633(2) 0.029(9) Uiso 1 1 d .
H4 H 0.157(9) 0.4704(19) 0.607(3) 0.050(11) Uiso 1 1 d .
H5 H 0.348(8) 0.465(2) 0.766(3) 0.047(11) Uiso 1 1 d .
H2 H 0.566(9) 0.6598(19) 0.583(3) 0.049(10) Uiso 1 1 d .
H25 H 0.261(10) 0.570(2) 0.521(3) 0.069(13) Uiso 1 1 d .

loop_
_atom_site_aniso_label
_atom_site_aniso_U_11
_atom_site_aniso_U_22
_atom_site_aniso_U_33
_atom_site_aniso_U_23
_atom_site_aniso_U_13
_atom_site_aniso_U_12
Sr1 0.02150(15) 0.01871(15) 0.02175(15) -0.00104(10) 0.00030(10) 0.00284(11)
N1 0.0242(13) 0.0196(12) 0.0181(11) 0.0010(9) -0.0002(10) -0.0016(10)
N2 0.0326(14) 0.0191(13) 0.0178(12) 0.0053(10) 0.0005(11) -0.0030(10)
C4 0.0242(15) 0.0208(15) 0.0200(13) 0.0003(11) -0.0022(11) 0.0005(12)
C2 0.0197(14) 0.0169(14) 0.0254(14) -0.0009(11) -0.0002(12) 0.0010(11)
C9 0.0205(14) 0.0194(15) 0.0177(13) -0.0008(11) -0.0004(11) -0.0008(11)
C10 0.0234(15) 0.0182(14) 0.0198(13) 0.0024(11) 0.0028(12) -0.0061(12)
C1 0.0247(15) 0.0176(14) 0.0258(14) 0.0003(11) 0.0053(12) -0.0008(12)
C3 0.0238(15) 0.0169(14) 0.0208(13) 0.0033(11) 0.0024(11) 0.0018(12)
C8 0.0391(19) 0.0261(17) 0.0260(15) -0.0010(13) -0.0016(14) -0.0088(14)
C5 0.043(2) 0.036(2) 0.0227(15) 0.0044(14) -0.0054(14) -0.0073(15)
C7 0.048(2) 0.040(2) 0.0300(16) -0.0073(15) -0.0084(15) -0.0146(17)
C6 0.052(2) 0.049(2) 0.0217(16) -0.0006(15) -0.0130(16) -0.0111(18)
O5 0.0268(11) 0.0314(12) 0.0207(10) -0.0074(9) 0.0038(9) -0.0028(9)
O4 0.0601(16) 0.0277(13) 0.0274(12) -0.0049(10) -0.0104(11) -0.0056(11)
O6 0.0380(13) 0.0284(12) 0.0274(11) 0.0073(9) -0.0019(10) 0.0109(10)
O3 0.0514(16) 0.0302(14) 0.0483(14) -0.0010(11) -0.0147(13) -0.0157(11)
O2 0.0607(17) 0.0310(13) 0.0312(12) 0.0092(10) 0.0139(12) -0.0084(11)
O1 0.0304(13) 0.0271(14) 0.086(2) 0.0142(13) -0.0020(13) -0.0078(10)
C12 0.0348(18) 0.0185(15) 0.0349(17) -0.0027(13) -0.0037(14) -0.0026(13)
C11 0.0272(16) 0.0188(15) 0.0401(17) 0.0008(13) 0.0112(14) 0.0021(13)

loop_
_atom_type_symbol
_atom_type_description
_atom_type_scat_dispersion_real
_atom_type_scat_dispersion_imag
_atom_type_scat_source
C C 0.0033 0.0016 'International Tables Vol C Tables 4.2.6.8 and 6.1.1.4'
H H 0.0000 0.0000 'International Tables Vol C Tables 4.2.6.8 and 6.1.1.4'
N N 0.0061 0.0033 'International Tables Vol C Tables 4.2.6.8 and 6.1.1.4'
O O 0.0106 0.0060 'International Tables Vol C Tables 4.2.6.8 and 6.1.1.4'
Sr Sr -1.5307 3.2498 'International Tables Vol C Tables 4.2.6.8 and 6.1.1.4'

loop_
_geom_angle_atom_site_label_1
_geom_angle_atom_site_label_2
_geom_angle_atom_site_label_3
_geom_angle
_geom_angle_site_symmetry_1
_geom_angle_site_symmetry_3
O5 Sr1 O6 88.68(7) 1_655 3_767
O5 Sr1 O2 172.26(7) 1_655 4_576
O6 Sr1 O2 95.26(7) 3_767 4_576
O5 Sr1 O4 87.18(8) 1_655 .
O6 Sr1 O4 151.60(7) 3_767 .
O2 Sr1 O4 86.20(8) 4_576 .
O5 Sr1 O5 117.38(7) 1_655 .
O6 Sr1 O5 95.05(7) 3_767 .
O2 Sr1 O5 68.98(7) 4_576 .
O4 Sr1 O5 111.75(7) . .
O5 Sr1 O2 67.47(6) 1_655 4_676
O6 Sr1 O2 89.02(7) 3_767 4_676
O2 Sr1 O2 105.86(7) 4_576 4_676
O4 Sr1 O2 63.50(7) . 4_676
O5 Sr1 O2 173.66(6) . 4_676
O5 Sr1 O6 76.31(7) 1_655 .
O6 Sr1 O6 71.14(7) 3_767 .
O2 Sr1 O6 111.27(7) 4_576 .
O4 Sr1 O6 134.45(6) . .
O5 Sr1 O6 47.26(6) . .
O2 Sr1 O6 139.00(6) 4_676 .
O5 Sr1 N1 78.56(7) 1_655 .
O6 Sr1 N1 145.24(6) 3_767 .
O2 Sr1 N1 101.57(7) 4_576 .
O4 Sr1 N1 60.67(6) . .
O5 Sr1 N1 63.96(6) . .
O2 Sr1 N1 114.68(7) 4_676 .
O6 Sr1 N1 74.45(6) . .
O5 Sr1 C11 151.58(8) 1_655 4_576
O6 Sr1 C11 91.25(7) 3_767 4_576
O2 Sr1 C11 22.08(8) 4_576 4_576
O4 Sr1 C11 79.52(7) . 4_576
O5 Sr1 C11 90.93(7) . 4_576
O2 Sr1 C11 84.11(8) 4_676 4_576
O6 Sr1 C11 130.21(7) . 4_576
N1 Sr1 C11 115.09(7) . 4_576
O5 Sr1 O1 132.43(6) 1_655 4_576
O6 Sr1 O1 76.32(6) 3_767 4_576
O2 Sr1 O1 42.99(7) 4_576 4_576
O4 Sr1 O1 85.93(7) . 4_576
O5 Sr1 O1 108.83(6) . 4_576
O2 Sr1 O1 67.40(6) 4_676 4_576
O6 Sr1 O1 135.76(6) . 4_576
N1 Sr1 O1 135.06(6) . 4_576
C11 Sr1 O1 22.61(7) 4_576 4_576
O5 Sr1 Sr1 147.64(5) 1_655 1_455
O6 Sr1 Sr1 93.79(5) 3_767 1_455
O2 Sr1 Sr1 38.88(6) 4_576 1_455
O4 Sr1 Sr1 104.56(6) . 1_455
O5 Sr1 Sr1 30.25(4) . 1_455
O2 Sr1 Sr1 144.74(4) 4_676 1_455
O6 Sr1 Sr1 74.05(4) . 1_455
N1 Sr1 Sr1 81.25(5) . 1_455
C11 Sr1 Sr1 60.71(6) 4_576 1_455
O1 Sr1 Sr1 79.15(4) 4_576 1_455
O5 Sr1 Sr1 32.36(5) 1_655 1_655
O6 Sr1 Sr1 86.21(5) 3_767 1_655
O2 Sr1 Sr1 141.12(6) 4_576 1_655
O4 Sr1 Sr1 75.44(6) . 1_655
O5 Sr1 Sr1 149.75(4) . 1_655
O2 Sr1 Sr1 35.26(4) 4_676 1_655
O6 Sr1 Sr1 105.95(4) . 1_655
N1 Sr1 Sr1 98.75(5) . 1_655
C11 Sr1 Sr1 119.29(6) 4_576 1_655
O1 Sr1 Sr1 100.85(4) 4_576 1_655
Sr1 Sr1 Sr1 180.0 1_455 1_655
C3 N1 C2 105.2(2) . .
C3 N1 Sr1 144.93(18) . .
C2 N1 Sr1 109.28(16) . .
C1 N2 C3 108.8(2) . .
C1 N2 H1 122(2) . .
C3 N2 H1 129(2) . .
C9 C4 C5 118.2(3) . .
C9 C4 C3 122.7(2) . .
C5 C4 C3 119.1(3) . .
N1 C2 C1 110.3(2) . .
N1 C2 C12 120.2(2) . .
C1 C2 C12 129.2(3) . .
C8 C9 C4 119.7(3) . .
C8 C9 C10 116.3(2) . .
C4 C9 C10 124.0(2) . .
O6 C10 O5 122.6(3) . .
O6 C10 C9 118.6(2) . .
O5 C10 C9 118.9(3) . .
N2 C1 C2 105.4(2) . .
N2 C1 C11 121.7(3) . .
C2 C1 C11 132.9(3) . .
N1 C3 N2 110.3(2) . .
N1 C3 C4 127.7(2) . .
N2 C3 C4 122.1(2) . .
C7 C8 C9 121.1(3) . .
C7 C8 H5 121(2) . .
C9 C8 H5 118(2) . .
C6 C5 C4 121.3(3) . .
C6 C5 H2 126(2) . .
C4 C5 H2 113(2) . .
C6 C7 C8 119.3(3) . .
C6 C7 H4 122(2) . .
C8 C7 H4 119(2) . .
C5 C6 C7 120.4(3) . .
C5 C6 H25 116(3) . .
C7 C6 H25 123(3) . .
C10 O5 Sr1 147.46(19) . 1_455
C10 O5 Sr1 92.97(17) . .
Sr1 O5 Sr1 117.38(7) 1_455 .
C12 O4 Sr1 123.34(19) . .
C10 O6 Sr1 137.28(19) . 3_767
C10 O6 Sr1 81.20(16) . .
Sr1 O6 Sr1 108.86(7) 3_767 .
C12 O3 H3 109.5 . .
C11 O2 Sr1 107.2(2) . 4_675
C11 O2 Sr1 145.4(2) . 4_575
Sr1 O2 Sr1 105.86(7) 4_675 4_575
C11 O1 Sr1 76.45(19) . 4_675
O4 C12 O3 121.5(3) . .
O4 C12 C2 119.6(3) . .
O3 C12 C2 118.9(3) . .
O2 C11 O1 123.8(3) . .
O2 C11 C1 118.9(3) . .
O1 C11 C1 117.3(3) . .
O2 C11 Sr1 50.69(16) . 4_675
O1 C11 Sr1 80.94(19) . 4_675
C1 C11 Sr1 146.9(2) . 4_675

loop_
_geom_bond_atom_site_label_1
_geom_bond_atom_site_label_2
_geom_bond_distance
_geom_bond_site_symmetry_2
Sr1 O5 2.443(2) 1_655
Sr1 O6 2.510(2) 3_767
Sr1 O2 2.584(2) 4_576
Sr1 O4 2.590(2) .
Sr1 O5 2.595(2) .
Sr1 O2 2.809(3) 4_676
Sr1 O6 2.861(2) .
Sr1 N1 2.894(2) .
Sr1 C11 3.189(3) 4_576
Sr1 O1 3.240(3) 4_576
Sr1 Sr1 4.3052(4) 1_455
Sr1 Sr1 4.3052(4) 1_655
N1 C3 1.336(3) .
N1 C2 1.377(3) .
N2 C1 1.350(4) .
N2 C3 1.363(3) .
N2 H1 0.86(3) .
C4 C9 1.396(4) .
C4 C5 1.399(4) .
C4 C3 1.470(4) .
C2 C1 1.380(4) .
C2 C12 1.474(4) .
C9 C8 1.385(4) .
C9 C10 1.510(4) .
C10 O6 1.251(3) .
C10 O5 1.258(3) .
C1 C11 1.485(4) .
C8 C7 1.382(4) .
C8 H5 0.95(4) .
C5 C6 1.369(5) .
C5 H2 1.02(4) .
C7 C6 1.374(5) .
C7 H4 0.95(4) .
C6 H25 0.87(4) .
O5 Sr1 2.443(2) 1_455
O4 C12 1.229(4) .
O6 Sr1 2.510(2) 3_767
O3 C12 1.297(4) .
O3 H3 0.8200 .
O2 C11 1.255(4) .
O2 Sr1 2.584(2) 4_675
O2 Sr1 2.809(3) 4_575
O1 C11 1.261(4) .
O1 Sr1 3.240(3) 4_675
C11 Sr1 3.189(3) 4_675
